data_2205537
loop_
_publ_author_name
'Kontturi, Mervi'
'Per\"aniemi, Sirpa'
'Veps\"al\"ainen, Jouko J.'
'Ahlgr\'en, Markku'

_publ_section_title
;<i>catena</i>-Poly[diaquacadmium(II)-\m-(diethyl
 dichloromethylenebisphosphonato)-\k^3^<i>O,O</i>':<i>O</i>''-tetraaquacadmium(II)-\m-(diethyl
 dichloromethylenebisphosphonato)-\k^3^<i>O</i>:<i>O</i>',<i>O</i>'']
;
_journal_issue 4
_journal_name_full 'Acta Crystallographica Section E'
_journal_page_first m638
_journal_page_last m640
_journal_paper_doi 10.1107/S1600536805005969
_journal_volume 61
_journal_year 2005
_chemical_formula_iupac '[Cd (C5 H10 Cl2 O6 P2) (H2 O)3]'
_chemical_formula_moiety 'C5 H16 Cd Cl2 O9 P2'
_chemical_formula_sum 'C5 H16 Cd Cl2 O9 P2'
_chemical_formula_weight 465.42
_chemical_name_systematic
;catena-Poly[diaquacadmium(II)-\m-(diethyl
 dichloromethylenebisphosphonato)-
\k^3^O,O':O''-tetraaquacadmium(II)-\m-(diethyl
 dichloromethylenebisphosphonato)-
\k^3^O:O',O'']
;
_space_group_IT_number 2
_symmetry_cell_setting triclinic
_symmetry_space_group_name_Hall '-P 1'
_symmetry_space_group_name_H-M 'P -1'
_atom_sites_solution_hydrogens geom
_atom_sites_solution_primary direct
_atom_sites_solution_secondary difmap
_audit_creation_method SHELXL-97
_cell_angle_alpha 97.4564(12)
_cell_angle_beta 97.4929(11)
_cell_angle_gamma 91.4131(12)
_cell_formula_units_Z 2
_cell_length_a 7.5437(2)
_cell_length_b 8.5071(2)
_cell_length_c 11.8973(4)
_cell_measurement_reflns_used 6546
_cell_measurement_temperature 150(2)
_cell_measurement_theta_max 27.50
_cell_measurement_theta_min 2.42
_cell_volume 749.92(4)
_computing_cell_refinement 'DENZO/SCALEPACK (Otwinowski & Minor, 1997)'
_computing_data_collection 'COLLECT (Nonius, 1997)'
_computing_data_reduction DENZO/SCALEPACK
_computing_molecular_graphics 'XP in SHELXTL (Bruker, 1998)'
_computing_publication_material SHELXL97
_computing_structure_refinement 'SHELXL97 (Sheldrick, 1997)'
_computing_structure_solution 'SHELXS97 (Sheldrick, 1997)'
_diffrn_ambient_temperature 150(2)
_diffrn_measured_fraction_theta_full 0.992
_diffrn_measured_fraction_theta_max 0.992
_diffrn_measurement_device_type 'Nonius KappaCCD'
_diffrn_measurement_method CCD
_diffrn_radiation_monochromator graphite
_diffrn_radiation_source 'fine-focus sealed tube'
_diffrn_radiation_type MoK\a
_diffrn_radiation_wavelength 0.71073
_diffrn_reflns_av_R_equivalents 0.0172
_diffrn_reflns_av_sigmaI/netI 0.0329
_diffrn_reflns_limit_h_max 9
_diffrn_reflns_limit_h_min -9
_diffrn_reflns_limit_k_max 10
_diffrn_reflns_limit_k_min -11
_diffrn_reflns_limit_l_max 15
_diffrn_reflns_limit_l_min -15
_diffrn_reflns_number 6546
_diffrn_reflns_theta_full 27.50
_diffrn_reflns_theta_max 27.50
_diffrn_reflns_theta_min 2.42
_exptl_absorpt_coefficient_mu 2.058
_exptl_absorpt_correction_T_max 0.8207
_exptl_absorpt_correction_T_min 0.6272
_exptl_absorpt_correction_type multi-scan
_exptl_absorpt_process_details '(XPREP in SHELXTL; Bruker, 1998)'
_exptl_crystal_colour colourless
_exptl_crystal_density_diffrn 2.061
_exptl_crystal_density_meas 2.03(2)
_exptl_crystal_density_method 'flotation in cyclohexane/bromoform'
_exptl_crystal_description plate
_exptl_crystal_F_000 460
_exptl_crystal_size_max 0.25
_exptl_crystal_size_mid 0.25
_exptl_crystal_size_min 0.10
_refine_diff_density_max 0.567
_refine_diff_density_min -0.859
_refine_ls_extinction_method none
_refine_ls_goodness_of_fit_ref 0.968
_refine_ls_hydrogen_treatment constr
_refine_ls_matrix_type full
_refine_ls_number_parameters 177
_refine_ls_number_reflns 3422
_refine_ls_number_restraints 0
_refine_ls_restrained_S_all 0.968
_refine_ls_R_factor_all 0.0329
_refine_ls_R_factor_gt 0.0261
_refine_ls_shift/su_max 0.000
_refine_ls_shift/su_mean 0.000
_refine_ls_structure_factor_coef Fsqd
_refine_ls_weighting_details 'calc w = 1/[\s^2^(Fo^2^)+(0.05P)^2^+0.2P] where P = (Fo^2^+2Fc^2^)/3'
_refine_ls_weighting_scheme calc
_refine_ls_wR_factor_gt 0.0685
_refine_ls_wR_factor_ref 0.0716
_reflns_number_gt 3041
_reflns_number_total 3422
_reflns_threshold_expression I>2\s(I)
_cod_data_source_file lh6371.cif
_cod_data_source_block I
_cod_database_code 2205537
_cod_database_fobs_code 2205537

loop_
_symmetry_equiv_pos_as_xyz
'x, y, z'
'-x, -y, -z'

loop_
_atom_site_label
_atom_site_fract_x
_atom_site_fract_y
_atom_site_fract_z
_atom_site_U_iso_or_equiv
_atom_site_adp_type
_atom_site_calc_flag
_atom_site_refinement_flags
_atom_site_occupancy
_atom_site_type_symbol
Cd1 0.0000 0.0000 0.5000 0.01429(8) Uani d S 1 Cd
Cd2 0.5000 0.5000 0.5000 0.01560(8) Uani d S 1 Cd
Cl1 0.20772(8) 0.27195(7) 0.13533(5) 0.02229(14) Uani d . 1 Cl
Cl2 -0.09106(8) 0.07059(7) 0.16941(5) 0.02274(14) Uani d . 1 Cl
P1 0.27435(8) 0.01858(7) 0.28177(5) 0.01347(13) Uani d . 1 P
P2 0.06498(7) 0.31295(7) 0.36054(5) 0.01343(13) Uani d . 1 P
O11 0.1953(2) -0.05877(19) 0.37103(15) 0.0171(3) Uani d . 1 O
O12 0.4567(2) 0.0978(2) 0.31314(15) 0.0176(4) Uani d . 1 O
O13 0.2676(2) -0.1115(2) 0.17411(15) 0.0205(4) Uani d . 1 O
O21 -0.0507(2) 0.2262(2) 0.42695(15) 0.0179(4) Uani d . 1 O
O22 0.2376(2) 0.3886(2) 0.41804(16) 0.0210(4) Uani d . 1 O
O23 -0.0573(2) 0.43460(19) 0.30076(15) 0.0171(4) Uani d . 1 O
O1 0.2512(2) 0.1072(2) 0.62408(15) 0.0200(4) Uani d . 1 O
H1A 0.3234 0.0555 0.6647 0.030 Uiso d R 1 H
H1B 0.3371 0.1465 0.5962 0.030 Uiso d R 1 H
O2 0.4203(2) 0.5737(2) 0.67749(15) 0.0214(4) Uani d . 1 O
H2A 0.4707 0.6485 0.7264 0.032 Uiso d R 1 H
H2B 0.3125 0.5629 0.6898 0.032 Uiso d R 1 H
O3 0.4566(2) 0.7594(2) 0.46783(15) 0.0185(4) Uani d . 1 O
H3A 0.3600 0.7992 0.4418 0.028 Uiso d R 1 H
H3B 0.5026 0.8204 0.5274 0.028 Uiso d R 1 H
C1 0.1146(3) 0.1686(3) 0.2380(2) 0.0153(5) Uani d . 1 C
C11 0.3970(4) -0.1229(3) 0.0938(2) 0.0281(6) Uani d . 1 C
H11A 0.5184 -0.0919 0.1343 0.034 Uiso calc R 1 H
H11B 0.3669 -0.0515 0.0353 0.034 Uiso calc R 1 H
C12 0.3910(5) -0.2909(4) 0.0387(4) 0.0522(10) Uani d . 1 C
H12A 0.4244 -0.3601 0.0970 0.078 Uiso calc R 1 H
H12B 0.4750 -0.3020 -0.0179 0.078 Uiso calc R 1 H
H12C 0.2696 -0.3211 0.0005 0.078 Uiso calc R 1 H
C21 0.0114(4) 0.5876(3) 0.2742(2) 0.0208(5) Uani d . 1 C
H21A 0.1404 0.5823 0.2669 0.025 Uiso calc R 1 H
H21B -0.0039 0.6734 0.3364 0.025 Uiso calc R 1 H
C22 -0.0917(4) 0.6206(3) 0.1638(2) 0.0292(6) Uani d . 1 C
H22A -0.0713 0.5377 0.1021 0.044 Uiso calc R 1 H
H22B -0.0514 0.7240 0.1462 0.044 Uiso calc R 1 H
H22C -0.2196 0.6218 0.1709 0.044 Uiso calc R 1 H

loop_
_atom_site_aniso_label
_atom_site_aniso_U_11
_atom_site_aniso_U_22
_atom_site_aniso_U_33
_atom_site_aniso_U_12
_atom_site_aniso_U_13
_atom_site_aniso_U_23
Cd1 0.01236(13) 0.01241(13) 0.01946(14) 0.00106(9) 0.00416(9) 0.00517(9)
Cd2 0.01243(13) 0.01270(13) 0.02133(14) -0.00099(9) -0.00001(9) 0.00358(10)
Cl1 0.0258(3) 0.0213(3) 0.0233(3) 0.0032(2) 0.0087(2) 0.0107(2)
Cl2 0.0171(3) 0.0217(3) 0.0269(3) -0.0022(2) -0.0057(2) 0.0027(2)
P1 0.0125(3) 0.0112(3) 0.0171(3) 0.0011(2) 0.0023(2) 0.0026(2)
P2 0.0099(3) 0.0114(3) 0.0193(3) 0.0010(2) 0.0010(2) 0.0039(2)
O11 0.0165(8) 0.0154(8) 0.0215(9) 0.0045(6) 0.0057(7) 0.0062(7)
O12 0.0132(8) 0.0155(8) 0.0235(9) -0.0002(6) 0.0017(7) 0.0017(7)
O13 0.0186(9) 0.0177(9) 0.0243(9) -0.0013(7) 0.0074(7) -0.0048(7)
O21 0.0166(8) 0.0145(8) 0.0247(9) 0.0035(7) 0.0050(7) 0.0083(7)
O22 0.0139(8) 0.0197(9) 0.0271(10) -0.0009(7) -0.0012(7) -0.0009(7)
O23 0.0133(8) 0.0120(8) 0.0276(9) 0.0002(6) 0.0026(7) 0.0083(7)
O1 0.0155(8) 0.0202(9) 0.0248(10) 0.0001(7) 0.0013(7) 0.0065(7)
O2 0.0147(9) 0.0235(9) 0.0261(10) -0.0015(7) 0.0044(7) 0.0021(7)
O3 0.0151(8) 0.0165(9) 0.0237(9) 0.0018(7) 0.0004(7) 0.0043(7)
C1 0.0126(11) 0.0150(11) 0.0188(12) -0.0013(9) 0.0013(9) 0.0053(9)
C11 0.0258(14) 0.0358(16) 0.0232(14) -0.0034(12) 0.0111(11) -0.0017(12)
C12 0.048(2) 0.043(2) 0.064(2) 0.0023(16) 0.0290(19) -0.0209(18)
C21 0.0225(13) 0.0119(11) 0.0289(14) -0.0024(9) 0.0029(10) 0.0066(10)
C22 0.0339(15) 0.0217(14) 0.0333(16) -0.0025(11) -0.0017(12) 0.0156(12)

loop_
_atom_type_symbol
_atom_type_description
_atom_type_scat_dispersion_real
_atom_type_scat_dispersion_imag
_atom_type_scat_source
C C 0.0033 0.0016 'International Tables Vol C Tables 4.2.6.8 and 6.1.1.4'
H H 0.0000 0.0000 'International Tables Vol C Tables 4.2.6.8 and 6.1.1.4'
O O 0.0106 0.0060 'International Tables Vol C Tables 4.2.6.8 and 6.1.1.4'
P P 0.1023 0.0942 'International Tables Vol C Tables 4.2.6.8 and 6.1.1.4'
Cl Cl 0.1484 0.1585 'International Tables Vol C Tables 4.2.6.8 and 6.1.1.4'
Cd Cd -0.8075 1.2024 'International Tables Vol C Tables 4.2.6.8 and 6.1.1.4'

loop_
_geom_angle_atom_site_label_1
_geom_angle_atom_site_label_2
_geom_angle_atom_site_label_3
_geom_angle_site_symmetry_1
_geom_angle_site_symmetry_3
_geom_angle
_geom_angle_publ_flag
O21 Cd1 O21 2_556 . 180.0 no
O21 Cd1 O11 2_556 . 91.70(6) no
O21 Cd1 O11 . . 88.30(6) no
O21 Cd1 O11 2_556 2_556 88.30(6) no
O21 Cd1 O11 . 2_556 91.70(6) no
O11 Cd1 O11 . 2_556 180.0 no
O21 Cd1 O1 2_556 . 86.57(6) no
O21 Cd1 O1 . . 93.43(6) no
O11 Cd1 O1 . . 85.33(6) no
O11 Cd1 O1 2_556 . 94.67(6) no
O21 Cd1 O1 2_556 2_556 93.43(6) no
O21 Cd1 O1 . 2_556 86.57(6) no
O11 Cd1 O1 . 2_556 94.67(6) no
O11 Cd1 O1 2_556 2_556 85.33(6) no
O1 Cd1 O1 . 2_556 180.0 no
O22 Cd2 O22 2_666 . 180.00(5) no
O22 Cd2 O2 2_666 2_666 97.24(7) no
O22 Cd2 O2 . 2_666 82.76(7) no
O22 Cd2 O2 2_666 . 82.76(7) no
O22 Cd2 O2 . . 97.24(7) no
O2 Cd2 O2 2_666 . 180.0 no
O22 Cd2 O3 2_666 2_666 99.86(6) no
O22 Cd2 O3 . 2_666 80.14(6) no
O2 Cd2 O3 2_666 2_666 86.78(6) no
O2 Cd2 O3 . 2_666 93.22(6) no
O22 Cd2 O3 2_666 . 80.14(6) no
O22 Cd2 O3 . . 99.86(6) no
O2 Cd2 O3 2_666 . 93.22(6) no
O2 Cd2 O3 . . 86.78(6) no
O3 Cd2 O3 2_666 . 180.00(9) no
O12 P1 O11 . . 118.15(10) no
O12 P1 O13 . . 111.35(10) no
O11 P1 O13 . . 106.45(10) no
O12 P1 C1 . . 108.47(10) no
O11 P1 C1 . . 106.07(10) no
O13 P1 C1 . . 105.54(11) no
O22 P2 O21 . . 119.55(11) no
O22 P2 O23 . . 111.86(10) no
O21 P2 O23 . . 106.64(9) no
O22 P2 C1 . . 107.32(11) no
O21 P2 C1 . . 106.90(10) no
O23 P2 C1 . . 103.27(10) no
P1 O11 Cd1 . . 138.23(10) no
C11 O13 P1 . . 125.08(16) no
P2 O21 Cd1 . . 128.58(10) no
P2 O22 Cd2 . . 178.43(12) no
C21 O23 P2 . . 123.36(15) no
Cd1 O1 H1A . . 125.7 no
Cd1 O1 H1B . . 118.6 no
H1A O1 H1B . . 90.7 no
Cd2 O2 H2A . . 125.3 no
Cd2 O2 H2B . . 121.0 no
H2A O2 H2B . . 107.7 no
Cd2 O3 H3A . . 127.7 no
Cd2 O3 H3B . . 108.2 no
H3A O3 H3B . . 107.7 no
Cl2 C1 Cl1 . . 107.92(12) yes
Cl2 C1 P1 . . 109.40(12) yes
Cl1 C1 P1 . . 108.07(12) yes
Cl2 C1 P2 . . 108.36(12) yes
Cl1 C1 P2 . . 109.91(12) yes
P1 C1 P2 . . 113.06(12) yes
O13 C11 C12 . . 107.5(2) no
O13 C11 H11A . . 110.2 no
C12 C11 H11A . . 110.2 no
O13 C11 H11B . . 110.2 no
C12 C11 H11B . . 110.2 no
H11A C11 H11B . . 108.5 no
C11 C12 H12A . . 109.5 no
C11 C12 H12B . . 109.5 no
H12A C12 H12B . . 109.5 no
C11 C12 H12C . . 109.5 no
H12A C12 H12C . . 109.5 no
H12B C12 H12C . . 109.5 no
O23 C21 C22 . . 108.2(2) no
O23 C21 H21A . . 110.1 no
C22 C21 H21A . . 110.1 no
O23 C21 H21B . . 110.1 no
C22 C21 H21B . . 110.1 no
H21A C21 H21B . . 108.4 no
C21 C22 H22A . . 109.5 no
C21 C22 H22B . . 109.5 no
H22A C22 H22B . . 109.5 no
C21 C22 H22C . . 109.5 no
H22A C22 H22C . . 109.5 no
H22B C22 H22C . . 109.5 no

loop_
_geom_bond_atom_site_label_1
_geom_bond_atom_site_label_2
_geom_bond_site_symmetry_2
_geom_bond_distance
_geom_bond_publ_flag
Cd1 O21 2_556 2.2331(17) no
Cd1 O21 . 2.2331(17) yes
Cd1 O11 . 2.2806(16) yes
Cd1 O11 2_556 2.2806(16) no
Cd1 O1 . 2.3316(17) yes
Cd1 O1 2_556 2.3316(17) no
Cd2 O22 2_666 2.2206(17) no
Cd2 O22 . 2.2206(17) yes
Cd2 O2 2_666 2.2847(18) no
Cd2 O2 . 2.2847(18) yes
Cd2 O3 2_666 2.3124(17) no
Cd2 O3 . 2.3124(17) yes
Cl1 C1 . 1.798(2) yes
Cl2 C1 . 1.788(2) yes
P1 O12 . 1.4968(17) yes
P1 O11 . 1.4979(17) yes
P1 O13 . 1.5747(18) yes
P1 C1 . 1.853(2) yes
P2 O22 . 1.4799(18) yes
P2 O21 . 1.4932(18) yes
P2 O23 . 1.5797(17) yes
P2 C1 . 1.864(3) yes
O13 C11 . 1.449(3) no
O23 C21 . 1.476(3) no
O1 H1A . 0.8500 no
O1 H1B . 0.8466 no
O2 H2A . 0.8500 no
O2 H2B . 0.8500 no
O3 H3A . 0.8500 no
O3 H3B . 0.8500 no
C11 C12 . 1.490(4) no
C11 H11A . 0.9900 no
C11 H11B . 0.9900 no
C12 H12A . 0.9800 no
C12 H12B . 0.9800 no
C12 H12C . 0.9800 no
C21 C22 . 1.500(4) no
C21 H21A . 0.9900 no
C21 H21B . 0.9900 no
C22 H22A . 0.9800 no
C22 H22B . 0.9800 no
C22 H22C . 0.9800 no

loop_
_geom_hbond_atom_site_label_D
_geom_hbond_atom_site_label_H
_geom_hbond_atom_site_label_A
_geom_hbond_site_symmetry_A
_geom_hbond_distance_DH
_geom_hbond_distance_HA
_geom_hbond_distance_DA
_geom_hbond_angle_DHA
O1 H1A O12 2_656 0.85 2.15 2.925(2) 152
O1 H1B O3 2_666 0.85 2.01 2.858(2) 179
O2 H2A Cl1 2_666 0.85 2.76 3.4622(19) 141
O2 H2A O12 2_666 0.85 2.33 2.906(2) 125
O2 H2B O23 2_566 0.85 1.94 2.784(2) 170
O3 H3A O11 1_565 0.85 1.94 2.761(2) 161
O3 H3B O12 2_666 0.85 1.92 2.718(3) 157
